data_4022131
loop_
_publ_author_name
'Albrecht Berkessel'
'Katrin Roland'
'Michael Schr\"oder'
'J\"org M. Neud\"orfl'
'Johann Lex'

_publ_section_title
;
 Enantiomerically Pure Isophorone Diamine
 [3-(Aminomethyl)-3,5,5-trimethylcyclohexylamine]: A Chiral
 1,4-Diamine Building Block Made Available on Large Scale
;
_journal_name_full 'Journal of Organic Chemistry'
_journal_page_first 9312
_journal_page_last 9318
_journal_paper_doi 10.1021/jo0613737
_journal_volume 71
_journal_year 2006
_chemical_formula_moiety 'C18 H12 O8, C10 H24 N2, H2 O'
_chemical_formula_sum 'C28 H38 N2 O9'
_chemical_formula_weight 546.60
_chemical_name_systematic
; 
 ? 
;
_space_group_IT_number 19
_symmetry_cell_setting orthorhombic
_symmetry_space_group_name_Hall 'P 2ac 2ab'
_symmetry_space_group_name_H-M 'P 21 21 21'
_atom_sites_solution_hydrogens geom
_atom_sites_solution_primary direct
_atom_sites_solution_secondary difmap
_audit_creation_method SHELXL-97
_cell_angle_alpha 90.00
_cell_angle_beta 90.00
_cell_angle_gamma 90.00
_cell_formula_units_Z 4
_cell_length_a 8.3084(2)
_cell_length_b 9.5793(2)
_cell_length_c 35.8757(10)
_cell_measurement_reflns_used 21609
_cell_measurement_temperature 100(2)
_cell_measurement_theta_max 27.00
_cell_measurement_theta_min 1.14
_cell_volume 2855.30(12)
_computing_cell_refinement 'Nonius DENZO'
_computing_data_collection 'Nonius COLLECT'
_computing_data_reduction 'Nonius DENZO'
_computing_molecular_graphics 'SCHAKAL99 (E. Keller 1999)'
_computing_publication_material 'PLATON (A. L. Spek 1980-2004)'
_computing_structure_refinement 'SHELXL-97 (Sheldrick, 1997)'
_computing_structure_solution 'SHELXS-97 (Sheldrick, 1997)'
_diffrn_ambient_temperature 100(2)
_diffrn_measured_fraction_theta_full 0.982
_diffrn_measured_fraction_theta_max 0.982
_diffrn_measurement_device_type 'Nonius KappaCCD'
_diffrn_measurement_method Phi/Omega-Scans
_diffrn_radiation_monochromator graphite
_diffrn_radiation_source 'fine-focus sealed tube'
_diffrn_radiation_type MoK\a
_diffrn_radiation_wavelength 0.71073
_diffrn_reflns_av_R_equivalents 0.0573
_diffrn_reflns_av_sigmaI/netI 0.0402
_diffrn_reflns_limit_h_max 10
_diffrn_reflns_limit_h_min -10
_diffrn_reflns_limit_k_max 12
_diffrn_reflns_limit_k_min -12
_diffrn_reflns_limit_l_max 45
_diffrn_reflns_limit_l_min -45
_diffrn_reflns_number 21609
_diffrn_reflns_theta_full 27.00
_diffrn_reflns_theta_max 27.00
_diffrn_reflns_theta_min 1.14
_exptl_absorpt_coefficient_mu 0.095
_exptl_absorpt_correction_type none
_exptl_crystal_colour colourless
_exptl_crystal_density_diffrn 1.272
_exptl_crystal_density_method 'not measured'
_exptl_crystal_description plate
_exptl_crystal_F_000 1168
_exptl_crystal_size_max .2
_exptl_crystal_size_mid .2
_exptl_crystal_size_min .05
_refine_diff_density_max 0.314
_refine_diff_density_min -0.335
_refine_diff_density_rms 0.139
_refine_ls_abs_structure_details 'Flack H D (1983), Acta Cryst. A39, 876-881'
_refine_ls_abs_structure_Flack 0.3(9)
_refine_ls_extinction_method none
_refine_ls_goodness_of_fit_ref 1.176
_refine_ls_hydrogen_treatment mixed
_refine_ls_matrix_type full
_refine_ls_number_parameters 503
_refine_ls_number_reflns 3511
_refine_ls_number_restraints 0
_refine_ls_restrained_S_all 1.176
_refine_ls_R_factor_all 0.0471
_refine_ls_R_factor_gt 0.0320
_refine_ls_shift/su_max 0.024
_refine_ls_shift/su_mean 0.002
_refine_ls_structure_factor_coef Fsqd
_refine_ls_weighting_details 'calc w=1/[\s^2^(Fo^2^)+(0.0420P)^2^+0.0000P] where P=(Fo^2^+2Fc^2^)/3'
_refine_ls_weighting_scheme calc
_refine_ls_wR_factor_gt 0.0653
_refine_ls_wR_factor_ref 0.0828
_reflns_number_gt 2944
_reflns_number_total 3511
_reflns_threshold_expression >2sigma(I)
_cod_data_source_file jo0613737si20060706_121115.cif
_cod_database_code 4022131

loop_
_symmetry_equiv_pos_as_xyz
'x, y, z'
'-x+1/2, -y, z+1/2'
'x+1/2, -y+1/2, -z'
'-x, y+1/2, -z+1/2'

loop_
_atom_site_label
_atom_site_type_symbol
_atom_site_fract_x
_atom_site_fract_y
_atom_site_fract_z
_atom_site_U_iso_or_equiv
_atom_site_adp_type
_atom_site_occupancy
_atom_site_symmetry_multiplicity
_atom_site_calc_flag
O1 O 0.54043(17) 0.54389(17) 0.35769(4) 0.0154(4) Uani 1 1 d
O2 O 0.70378(19) 0.67840(17) 0.27919(4) 0.0187(4) Uani 1 1 d
O3 O 0.87973(19) 0.15849(18) 0.36020(5) 0.0201(4) Uani 1 1 d
O4 O 0.79190(19) 0.37378(17) 0.37456(4) 0.0166(4) Uani 1 1 d
O5 O 1.03703(19) 0.42984(18) 0.32257(5) 0.0203(4) Uani 1 1 d
O6 O 0.87888(19) 0.33657(18) 0.27830(4) 0.0203(4) Uani 1 1 d
O7 O 0.50940(18) 0.51849(17) 0.28178(5) 0.0175(4) Uani 1 1 d
O8 O 0.67595(19) 0.64690(18) 0.40520(5) 0.0223(4) Uani 1 1 d
C9 C 0.7566(3) 0.3969(2) 0.33557(6) 0.0143(5) Uani 1 1 d
N10 N 0.3078(2) 0.2959(2) 0.29277(6) 0.0148(4) Uani 1 1 d
C11 C 0.1845(3) 0.0704(2) 0.30603(7) 0.0146(5) Uani 1 1 d
C12 C 0.3479(3) 0.1907(3) 0.35540(7) 0.0166(5) Uani 1 1 d
C13 C 0.0270(3) -0.1408(3) 0.32582(6) 0.0155(5) Uani 1 1 d
C14 C 0.6267(3) 0.5827(2) 0.29499(6) 0.0131(5) Uani 1 1 d
C15 C 0.9063(3) 0.3867(2) 0.31018(6) 0.0152(5) Uani 1 1 d
C16 C 0.3690(3) 0.0552(3) 0.37795(6) 0.0173(5) Uani 1 1 d
C17 C 0.5524(3) 0.6044(3) 0.39185(6) 0.0168(5) Uani 1 1 d
C18 C 0.1929(3) -0.0701(2) 0.32663(6) 0.0140(5) Uani 1 1 d
C19 C 0.2283(3) -0.0435(3) 0.36832(6) 0.0155(5) Uani 1 1 d
C20 C 0.8466(3) 0.2207(3) 0.42434(7) 0.0191(5) Uani 1 1 d
N21 N -0.0528(3) -0.1384(2) 0.28837(6) 0.0169(4) Uani 1 1 d
C22 C 0.6829(3) 0.5421(2) 0.33435(6) 0.0142(5) Uani 1 1 d
C23 C 0.3305(3) 0.1623(2) 0.31410(6) 0.0141(5) Uani 1 1 d
C24 C 0.3911(3) 0.6157(3) 0.41001(6) 0.0167(5) Uani 1 1 d
C25 C 0.8442(3) 0.2445(3) 0.38350(7) 0.0165(5) Uani 1 1 d
O26 O 0.7224(2) 0.0777(2) 0.27448(5) 0.0247(4) Uani 1 1 d
C27 C 0.3154(3) -0.1680(3) 0.30775(7) 0.0183(5) Uani 1 1 d
C28 C 0.2509(3) 0.5654(3) 0.39346(7) 0.0195(5) Uani 1 1 d
C29 C 0.8837(3) 0.0873(3) 0.43698(7) 0.0237(6) Uani 1 1 d
C30 C 0.5347(3) -0.0099(3) 0.37137(8) 0.0241(6) Uani 1 1 d
C31 C 0.1022(3) 0.5867(3) 0.41055(7) 0.0238(6) Uani 1 1 d
C32 C 0.8044(4) 0.3246(3) 0.44966(7) 0.0287(6) Uani 1 1 d
C33 C 0.0945(3) 0.6596(3) 0.44392(8) 0.0294(6) Uani 1 1 d
C34 C 0.3562(4) 0.0912(3) 0.41950(7) 0.0254(6) Uani 1 1 d
C35 C 0.3821(3) 0.6875(3) 0.44382(7) 0.0215(6) Uani 1 1 d
C36 C 0.2335(3) 0.7094(3) 0.46064(7) 0.0282(6) Uani 1 1 d
C37 C 0.8798(4) 0.0580(3) 0.47480(8) 0.0346(7) Uani 1 1 d
C38 C 0.8373(4) 0.1614(4) 0.49984(8) 0.0407(8) Uani 1 1 d
C41 C 0.8000(4) 0.2941(3) 0.48743(8) 0.0416(8) Uani 1 1 d
H33 H -0.011(4) 0.674(3) 0.4554(8) 0.039(8) Uiso 1 1 d
H34A H 0.373(3) 0.010(3) 0.4334(7) 0.029(8) Uiso 1 1 d
H34B H 0.252(4) 0.139(3) 0.4258(7) 0.032(8) Uiso 1 1 d
H34C H 0.446(3) 0.156(3) 0.4278(7) 0.025(7) Uiso 1 1 d
H35 H 0.484(3) 0.728(3) 0.4539(7) 0.025(7) Uiso 1 1 d
H36 H 0.226(3) 0.760(3) 0.4852(8) 0.037(8) Uiso 1 1 d
H37 H 0.906(4) -0.038(3) 0.4830(8) 0.041(9) Uiso 1 1 d
H38 H 0.836(4) 0.137(3) 0.5252(9) 0.047(9) Uiso 1 1 d
H27A H 0.427(4) -0.127(3) 0.3046(8) 0.045(9) Uiso 1 1 d
H27B H 0.276(3) -0.198(3) 0.2819(8) 0.037(8) Uiso 1 1 d
H27C H 0.329(3) -0.258(3) 0.3219(8) 0.034(8) Uiso 1 1 d
H28 H 0.255(3) 0.518(3) 0.3710(7) 0.021(7) Uiso 1 1 d
H29 H 0.908(3) 0.014(3) 0.4195(7) 0.026(7) Uiso 1 1 d
H30A H 0.567(3) -0.020(3) 0.3459(8) 0.034(8) Uiso 1 1 d
H30B H 0.542(3) -0.110(3) 0.3831(8) 0.036(8) Uiso 1 1 d
H30C H 0.621(3) 0.044(3) 0.3856(8) 0.039(8) Uiso 1 1 d
H31 H 0.000(3) 0.553(3) 0.3993(7) 0.033(8) Uiso 1 1 d
H32 H 0.781(3) 0.415(3) 0.4409(7) 0.021(7) Uiso 1 1 d
H9 H 0.676(3) 0.330(3) 0.3262(7) 0.025 Uiso 1 1 d
H41 H 0.762(4) 0.369(4) 0.5060(9) 0.058(10) Uiso 1 1 d
H1 H 0.088(3) 0.122(2) 0.3138(6) 0.010(6) Uiso 1 1 d
H2 H 0.241(3) -0.133(3) 0.3815(7) 0.027(7) Uiso 1 1 d
H3 H 0.433(3) 0.120(2) 0.3038(6) 0.013(6) Uiso 1 1 d
H4 H 0.397(3) 0.360(3) 0.2946(7) 0.028(7) Uiso 1 1 d
H6 H 0.173(3) 0.055(3) 0.2776(8) 0.032(7) Uiso 1 1 d
H7 H 0.039(3) -0.236(3) 0.3332(6) 0.005(6) Uiso 1 1 d
H10 H 0.440(3) 0.254(3) 0.3609(6) 0.019(7) Uiso 1 1 d
H14 H 0.761(3) 0.611(2) 0.3444(6) 0.007(6) Uiso 1 1 d
H17 H -0.048(3) -0.093(3) 0.3438(7) 0.019(7) Uiso 1 1 d
H21 H 0.121(3) -0.001(2) 0.3801(6) 0.015(6) Uiso 1 1 d
H22 H 0.255(3) 0.237(3) 0.3650(6) 0.017(6) Uiso 1 1 d
H1X H -0.111(4) -0.055(3) 0.2852(8) 0.033(8) Uiso 1 1 d
H2X H 0.014(4) -0.150(3) 0.2680(8) 0.040(9) Uiso 1 1 d
H3X H 0.652(4) 0.073(4) 0.2564(9) 0.055(11) Uiso 1 1 d
H5X H 0.306(4) 0.276(3) 0.2656(9) 0.051(10) Uiso 1 1 d
H6X H -0.141(4) -0.216(3) 0.2882(8) 0.044(9) Uiso 1 1 d
H8X H 0.759(4) 0.163(4) 0.2757(9) 0.059(12) Uiso 1 1 d
H7X H 0.210(3) 0.349(3) 0.3003(8) 0.036(8) Uiso 1 1 d

loop_
_atom_site_aniso_label
_atom_site_aniso_U_11
_atom_site_aniso_U_22
_atom_site_aniso_U_33
_atom_site_aniso_U_23
_atom_site_aniso_U_13
_atom_site_aniso_U_12
O1 0.0131(7) 0.0194(9) 0.0136(8) -0.0006(7) 0.0027(6) 0.0003(7)
O2 0.0203(8) 0.0192(9) 0.0165(8) 0.0032(7) -0.0010(7) -0.0073(8)
O3 0.0225(8) 0.0199(9) 0.0180(9) 0.0006(7) 0.0040(7) 0.0028(8)
O4 0.0197(8) 0.0197(9) 0.0104(8) 0.0005(7) -0.0006(6) 0.0037(7)
O5 0.0145(8) 0.0244(10) 0.0219(9) -0.0021(8) 0.0003(7) -0.0019(8)
O6 0.0216(8) 0.0251(10) 0.0141(8) -0.0018(8) 0.0022(7) -0.0014(8)
O7 0.0153(8) 0.0183(9) 0.0188(9) 0.0024(7) -0.0044(7) -0.0050(7)
O8 0.0187(8) 0.0270(10) 0.0211(9) -0.0062(8) -0.0026(7) 0.0012(8)
C9 0.0139(11) 0.0172(13) 0.0117(11) 0.0008(9) -0.0013(9) 0.0004(10)
N10 0.0151(10) 0.0151(11) 0.0143(10) 0.0008(8) -0.0006(8) -0.0026(9)
C11 0.0129(11) 0.0157(13) 0.0152(12) 0.0004(10) -0.0006(9) -0.0003(10)
C12 0.0161(12) 0.0166(13) 0.0170(12) -0.0001(10) -0.0017(10) -0.0045(11)
C13 0.0184(12) 0.0142(14) 0.0138(12) 0.0009(10) -0.0034(9) -0.0034(10)
C14 0.0121(10) 0.0113(12) 0.0158(11) -0.0018(9) 0.0006(9) 0.0018(10)
C15 0.0177(12) 0.0117(12) 0.0163(12) 0.0016(10) -0.0006(9) 0.0020(10)
C16 0.0193(11) 0.0175(13) 0.0151(12) 0.0010(10) -0.0028(10) -0.0048(11)
C17 0.0217(12) 0.0130(13) 0.0158(12) 0.0017(10) -0.0004(10) 0.0032(10)
C18 0.0151(11) 0.0129(12) 0.0140(12) -0.0009(9) -0.0005(9) -0.0006(10)
C19 0.0192(12) 0.0160(13) 0.0114(11) 0.0012(10) -0.0007(9) -0.0022(11)
C20 0.0165(12) 0.0254(14) 0.0153(12) 0.0022(10) -0.0016(10) -0.0022(11)
N21 0.0161(10) 0.0176(12) 0.0170(11) 0.0009(9) -0.0015(8) -0.0031(10)
C22 0.0097(10) 0.0171(13) 0.0157(12) -0.0002(10) 0.0021(9) -0.0028(10)
C23 0.0135(11) 0.0127(12) 0.0160(12) 0.0021(9) 0.0005(9) -0.0002(10)
C24 0.0180(11) 0.0161(13) 0.0159(12) 0.0033(10) 0.0021(9) 0.0035(10)
C25 0.0116(11) 0.0190(13) 0.0188(13) 0.0018(11) 0.0007(9) -0.0009(10)
O26 0.0247(10) 0.0239(12) 0.0254(10) 0.0003(8) -0.0087(8) -0.0008(9)
C27 0.0192(12) 0.0176(14) 0.0180(13) -0.0012(11) -0.0005(10) 0.0035(11)
C28 0.0225(12) 0.0176(13) 0.0183(13) 0.0020(10) 0.0027(10) 0.0010(11)
C29 0.0252(13) 0.0256(16) 0.0202(14) 0.0030(12) 0.0015(11) 0.0017(12)
C30 0.0191(12) 0.0278(16) 0.0255(15) 0.0038(12) -0.0043(12) -0.0029(12)
C31 0.0216(13) 0.0223(15) 0.0275(15) -0.0003(12) 0.0047(11) -0.0014(12)
C32 0.0416(16) 0.0267(16) 0.0177(13) 0.0021(12) -0.0031(11) 0.0023(14)
C33 0.0252(14) 0.0329(16) 0.0300(15) 0.0039(13) 0.0117(11) 0.0020(13)
C34 0.0353(16) 0.0244(16) 0.0166(13) 0.0001(12) -0.0044(12) -0.0070(14)
C35 0.0242(13) 0.0236(15) 0.0167(13) 0.0010(11) 0.0008(10) -0.0001(12)
C36 0.0322(15) 0.0334(17) 0.0191(14) -0.0024(12) 0.0063(12) 0.0039(13)
C37 0.0448(17) 0.0331(18) 0.0259(16) 0.0112(13) -0.0011(13) 0.0052(15)
C38 0.064(2) 0.044(2) 0.0150(14) 0.0067(14) -0.0027(14) 0.0016(18)
C41 0.069(2) 0.0372(19) 0.0183(15) -0.0019(13) -0.0022(15) 0.0041(18)

loop_
_atom_type_symbol
_atom_type_description
_atom_type_scat_dispersion_real
_atom_type_scat_dispersion_imag
_atom_type_scat_source
C C 0.0033 0.0016 'International Tables Vol C Tables 4.2.6.8 and 6.1.1.4'
H H 0.0000 0.0000 'International Tables Vol C Tables 4.2.6.8 and 6.1.1.4'
N N 0.0061 0.0033 'International Tables Vol C Tables 4.2.6.8 and 6.1.1.4'
O O 0.0106 0.0060 'International Tables Vol C Tables 4.2.6.8 and 6.1.1.4'

loop_
_geom_angle_atom_site_label_1
_geom_angle_atom_site_label_2
_geom_angle_atom_site_label_3
_geom_angle
C17 O1 C22 117.75(18)
C25 O4 C9 115.80(18)
O4 C9 C22 104.46(18)
O4 C9 C15 113.39(18)
C22 C9 C15 111.44(19)
C23 C11 C18 112.19(19)
C23 C12 C16 111.9(2)
N21 C13 C18 114.06(19)
O7 C14 O2 126.0(2)
O7 C14 C22 117.6(2)
O2 C14 C22 116.42(19)
O5 C15 O6 127.5(2)
O5 C15 C9 118.1(2)
O6 C15 C9 114.41(19)
C30 C16 C34 107.7(2)
C30 C16 C12 111.4(2)
C34 C16 C12 108.2(2)
C30 C16 C19 113.4(2)
C34 C16 C19 107.7(2)
C12 C16 C19 108.26(19)
O8 C17 O1 124.4(2)
O8 C17 C24 124.5(2)
O1 C17 C24 111.0(2)
C13 C18 C11 109.64(19)
C13 C18 C27 108.43(19)
C11 C18 C27 110.6(2)
C13 C18 C19 105.21(18)
C11 C18 C19 109.24(19)
C27 C18 C19 113.56(19)
C16 C19 C18 117.54(19)
C29 C20 C32 120.0(2)
C29 C20 C25 117.8(2)
C32 C20 C25 122.1(2)
O1 C22 C9 108.84(18)
O1 C22 C14 106.22(17)
C9 C22 C14 112.33(19)
N10 C23 C12 111.0(2)
N10 C23 C11 107.16(18)
C12 C23 C11 111.44(19)
C28 C24 C35 119.7(2)
C28 C24 C17 122.6(2)
C35 C24 C17 117.5(2)
O3 C25 O4 122.6(2)
O3 C25 C20 125.1(2)
O4 C25 C20 112.3(2)
C31 C28 C24 120.2(2)
C37 C29 C20 120.0(3)
C33 C31 C28 119.6(3)
C41 C32 C20 119.5(3)
C36 C33 C31 120.6(2)
C36 C35 C24 119.9(2)
C33 C36 C35 120.0(2)
C38 C37 C29 119.8(3)
C41 C38 C37 120.4(3)
C38 C41 C32 120.2(3)

loop_
_geom_bond_atom_site_label_1
_geom_bond_atom_site_label_2
_geom_bond_distance
O1 C17 1.359(3)
O1 C22 1.450(3)
O2 C14 1.254(3)
O3 C25 1.210(3)
O4 C25 1.351(3)
O4 C9 1.446(3)
O5 C15 1.244(3)
O6 C15 1.261(3)
O7 C14 1.246(3)
O8 C17 1.203(3)
C9 C22 1.520(3)
C9 C15 1.545(3)
N10 C23 1.502(3)
C11 C23 1.527(3)
C11 C18 1.537(3)
C12 C23 1.514(3)
C12 C16 1.539(3)
C13 N21 1.499(3)
C13 C18 1.536(3)
C14 C22 1.537(3)
C16 C30 1.530(4)
C16 C34 1.534(3)
C16 C19 1.542(3)
C17 C24 1.494(3)
C18 C27 1.541(3)
C18 C19 1.546(3)
C20 C29 1.391(4)
C20 C32 1.392(4)
C20 C25 1.483(3)
C24 C28 1.393(3)
C24 C35 1.397(3)
C28 C31 1.394(4)
C29 C37 1.386(4)
C31 C33 1.387(4)
C32 C41 1.387(4)
C33 C36 1.385(4)
C35 C36 1.390(4)
C37 C38 1.382(4)
C38 C41 1.382(4)

loop_
_cod_related_entry_id
_cod_related_entry_database
_cod_related_entry_code
1 ChemSpider 21194196
